data_4125803
loop_
_publ_author_name
'Akhtar, Wasim M.'
'Cheong, Choon Boon'
'Frost, James R.'
'Christensen, Kirsten E.'
'Stevenson, Neil G.'
'Donohoe, Timothy J.'

_publ_section_title
;
 Hydrogen Borrowing Catalysis with Secondary Alcohols: A New Route for the
 Generation of \b-Branched Carbonyl Compounds.
;
_journal_issue 7
_journal_name_full 'Journal of the American Chemical Society'
_journal_page_first 2577
_journal_page_last 2580
_journal_paper_doi 10.1021/jacs.6b12840
_journal_volume 139
_journal_year 2017
_chemical_formula_moiety 'C23 H34 O'
_chemical_formula_sum 'C23 H34 O'
_chemical_formula_weight 326.52
_chemical_melting_point ?
_space_group_IT_number 2
_symmetry_cell_setting triclinic
_symmetry_space_group_name_Hall '-P 1'
_symmetry_space_group_name_H-M 'P -1'
_atom_sites_solution_hydrogens difmap
_atom_sites_solution_primary other
_audit_creation_date 2016-11-01
_audit_creation_method CRYSTALS_ver_14.61_build_6144
_cell_angle_alpha 84.564(3)
_cell_angle_beta 84.328(3)
_cell_angle_gamma 81.969(3)
_cell_formula_units_Z 4
_cell_length_a 8.7086(4)
_cell_length_b 9.1288(4)
_cell_length_c 24.7749(6)
_cell_measurement_reflns_used 10440
_cell_measurement_temperature 150
_cell_measurement_theta_max 76
_cell_measurement_theta_min 5
_cell_volume 1934.16(13)
_computing_cell_refinement 'CrysAlisPro, (Agilent, 2011)'
_computing_data_collection 'SuperNova, (Oxford Diffraction, 2010)'
_computing_data_reduction 'CrysAlisPro, (Agilent, 2011)'
_computing_molecular_graphics 'CAMERON (Watkin et al., 1996)'
_computing_publication_material 'CRYSTALS (Betteridge et al., 2003)'
_computing_structure_refinement 'CRYSTALS (Betteridge et al., 2003)'
_computing_structure_solution 'Superflip (Palatinus & Chapuis, 2007)'
_diffrn_ambient_temperature 150
_diffrn_measured_fraction_theta_full 0.995
_diffrn_measured_fraction_theta_max 0.984
_diffrn_measurement_device Area
_diffrn_measurement_device_type 'Oxford Diffraction SuperNova'
_diffrn_measurement_method \w
_diffrn_radiation_monochromator graphite
_diffrn_radiation_type 'Cu K\a'
_diffrn_radiation_wavelength 1.54184
_diffrn_reflns_av_R_equivalents 0.025
_diffrn_reflns_av_sigmaI/netI 0.0319
_diffrn_reflns_limit_h_max 10
_diffrn_reflns_limit_h_min -10
_diffrn_reflns_limit_k_max 11
_diffrn_reflns_limit_k_min -11
_diffrn_reflns_limit_l_max 30
_diffrn_reflns_limit_l_min -21
_diffrn_reflns_number 21651
_diffrn_reflns_theta_full 73.833
_diffrn_reflns_theta_max 76.117
_diffrn_reflns_theta_min 4.909
_diffrn_standards_number 0
_exptl_absorpt_coefficient_mu 0.495
_exptl_absorpt_correction_T_max 0.98
_exptl_absorpt_correction_T_min 0.81
_exptl_absorpt_correction_type multi-scan
_exptl_absorpt_process_details 'CrysAlisPro, (Agilent, 2011)'
_exptl_crystal_colour clear_pale_colourless
_exptl_crystal_density_diffrn 1.121
_exptl_crystal_density_meas ?
_exptl_crystal_density_method 'not measured'
_exptl_crystal_description block
_exptl_crystal_F_000 720
_exptl_crystal_size_max 0.35
_exptl_crystal_size_mid 0.10
_exptl_crystal_size_min 0.05
_refine_diff_density_max 0.32
_refine_diff_density_min -0.25
_refine_ls_extinction_method None
_refine_ls_goodness_of_fit_ref 0.9927
_refine_ls_hydrogen_treatment constr
_refine_ls_matrix_type full
_refine_ls_number_parameters 434
_refine_ls_number_reflns 5829
_refine_ls_number_restraints 0
_refine_ls_R_factor_all 0.0590
_refine_ls_R_factor_gt 0.0533
_refine_ls_shift/su_max 0.0003747
_refine_ls_shift/su_mean 0.0000406
_refine_ls_structure_factor_coef Fsqd
_refine_ls_weighting_details
;
 Method, part 1, Chebychev polynomial, (Watkin, 1994, Prince, 1982) 
 [weight] = 1.0/[A~0~*T~0~(x)+A~1~*T~1~(x) ... +A~n-1~]*T~n-1~(x)] 
 where A~i~ are the Chebychev coefficients listed below and x= Fcalc/Fmax 
 Method = Robust Weighting (Prince, 1982) 
 W = [weight] * [1-(deltaF/6*sigmaF)^2^]^2^ 
 A~i~ are: 
 0.140E+04 0.237E+04 0.147E+04 623. 142. 
;
_refine_ls_weighting_scheme calc
_refine_ls_wR_factor_all 0.1697
_refine_ls_wR_factor_gt 0.1556
_refine_ls_wR_factor_ref 0.1694
_reflns_limit_h_max 10
_reflns_limit_h_min -10
_reflns_limit_k_max 11
_reflns_limit_k_min -11
_reflns_limit_l_max 30
_reflns_limit_l_min 0
_reflns_number_gt 5129
_reflns_number_total 7945
_reflns_threshold_expression I>2.0\s(I)
_oxford_diffrn_Wilson_B_factor 2.25
_oxford_diffrn_Wilson_scale 0.04
_oxford_refine_ls_r_factor_ref 0.0589
_oxford_refine_ls_scale 5.38(14)
_oxford_reflns_number_all 5830
_oxford_reflns_threshold_expression_ref I>-3.0\s(I)
_oxford_structure_analysis_title 6675
_cod_data_source_file ja6b12840_si_002.cif
_cod_data_source_block 23
_cod_depositor_comments
;
The following automatic conversions were performed:

'_chemical_melting_point' value 'not measured' was changed to '?' -
the value is undefined or not given.

'_atom_sites_solution_primary' value 'Other' changed to 'other'
according to
/home/data/users/saulius/crontab/automatic-downloads/current/ACS/lib/dictionaries/cif_core.dic
dictionary named 'cif_core.dic' version 2.4.2 from 2011-04-26.

'_exptl_crystal_density_meas' value 'not measured' was changed to '?'
- the value is perceived as not measured.

Automatic conversion script
Id: cif_fix_values 4973 2017-02-22 13:04:09Z antanas 
;
_cod_original_sg_symbol_H-M 'P -1 '
_cod_database_code 4125803

loop_
_symmetry_equiv_pos_as_xyz
x,y,z
-x,-y,-z

loop_
_atom_site_label
_atom_site_type_symbol
_atom_site_fract_x
_atom_site_fract_y
_atom_site_fract_z
_atom_site_U_iso_or_equiv
_atom_site_occupancy
_atom_site_adp_type
_atom_site_refinement_flags_posn
O1 O 0.58699(15) 0.25666(13) 0.29397(5) 0.0399 1.0000 Uani .
C2 C 0.54798(17) 0.38958(17) 0.29189(6) 0.0262 1.0000 Uani .
C3 C 0.55346(18) 0.47486(17) 0.34055(6) 0.0241 1.0000 Uani .
C4 C 0.69661(17) 0.50571(17) 0.35461(6) 0.0261 1.0000 Uani .
C5 C 0.70041(18) 0.58258(17) 0.40062(6) 0.0260 1.0000 Uani .
C6 C 0.56109(18) 0.63125(17) 0.43117(6) 0.0253 1.0000 Uani .
C7 C 0.41842(17) 0.60246(17) 0.41607(6) 0.0251 1.0000 Uani .
C8 C 0.41408(17) 0.52139(16) 0.37115(6) 0.0235 1.0000 Uani .
C9 C 0.84551(19) 0.4558(2) 0.32040(7) 0.0355 1.0000 Uani .
C10 C 0.85434(19) 0.6119(2) 0.41757(7) 0.0351 1.0000 Uani .
C11 C 0.5654(2) 0.7146(2) 0.48093(7) 0.0351 1.0000 Uani .
C12 C 0.26855(19) 0.6580(2) 0.44828(7) 0.0340 1.0000 Uani .
C13 C 0.26226(18) 0.48204(18) 0.35584(7) 0.0290 1.0000 Uani .
C14 C 0.49818(17) 0.47717(16) 0.24047(6) 0.0257 1.0000 Uani .
C15 C 0.48187(18) 0.38093(17) 0.19427(6) 0.0258 1.0000 Uani .
C16 C 0.33781(19) 0.29973(18) 0.20574(7) 0.0309 1.0000 Uani .
C17 C 0.18569(19) 0.40331(19) 0.19980(7) 0.0346 1.0000 Uani .
C18 C 0.18689(19) 0.49021(19) 0.14437(7) 0.0338 1.0000 Uani .
C19 C 0.32807(18) 0.57432(17) 0.13182(6) 0.0273 1.0000 Uani .
C20 C 0.47892(18) 0.46814(17) 0.13793(6) 0.0263 1.0000 Uani .
C21 C 0.62148(19) 0.54846(18) 0.12224(7) 0.0304 1.0000 Uani .
C22 C 0.6207(2) 0.6265(2) 0.06519(7) 0.0398 1.0000 Uani .
C23 C 0.4717(2) 0.7337(2) 0.05963(7) 0.0410 1.0000 Uani .
C24 C 0.3287(2) 0.6550(2) 0.07484(7) 0.0365 1.0000 Uani .
O31 O 0.11148(14) 0.74101(12) 0.25692(5) 0.0363 1.0000 Uani .
C32 C 0.06871(17) 0.87181(17) 0.26172(6) 0.0248 1.0000 Uani .
C33 C 0.07028(17) 0.93991(16) 0.31462(6) 0.0231 1.0000 Uani .
C34 C 0.21125(17) 0.96797(17) 0.33149(6) 0.0242 1.0000 Uani .
C35 C 0.20861(17) 1.04030(17) 0.37893(6) 0.0242 1.0000 Uani .
C36 C 0.06667(18) 1.08793(17) 0.40788(6) 0.0245 1.0000 Uani .
C37 C -0.07317(17) 1.05590(17) 0.39101(6) 0.0248 1.0000 Uani .
C38 C -0.07175(17) 0.97871(16) 0.34480(6) 0.0233 1.0000 Uani .
C39 C 0.36353(18) 0.92051(19) 0.29877(7) 0.0311 1.0000 Uani .
C40 C 0.36154(18) 1.0645(2) 0.39887(7) 0.0324 1.0000 Uani .
C41 C 0.06224(19) 1.17496(19) 0.45709(7) 0.0324 1.0000 Uani .
C42 C -0.22661(18) 1.1069(2) 0.42190(7) 0.0340 1.0000 Uani .
C43 C -0.22014(17) 0.93578(18) 0.32759(7) 0.0274 1.0000 Uani .
C44 C 0.01768(17) 0.97853(16) 0.21430(6) 0.0246 1.0000 Uani .
C45 C -0.00815(17) 0.90361(17) 0.16397(6) 0.0249 1.0000 Uani .
C46 C -0.15595(18) 0.82692(18) 0.17276(7) 0.0305 1.0000 Uani .
C47 C -0.30452(19) 0.93750(19) 0.17215(7) 0.0329 1.0000 Uani .
C48 C -0.30562(19) 1.03613(19) 0.11905(7) 0.0323 1.0000 Uani .
C49 C -0.16216(19) 1.11671(17) 0.10824(6) 0.0278 1.0000 Uani .
C50 C -0.01243(17) 1.00685(17) 0.11086(6) 0.0255 1.0000 Uani .
C51 C 0.13124(19) 1.08835(19) 0.09875(7) 0.0309 1.0000 Uani .
C52 C 0.1298(2) 1.1787(2) 0.04370(7) 0.0388 1.0000 Uani .
C53 C -0.0189(2) 1.2870(2) 0.04026(7) 0.0398 1.0000 Uani .
C54 C -0.1621(2) 1.20769(19) 0.05326(7) 0.0353 1.0000 Uani .
H91 H 0.9019 0.5358 0.3082 0.0546 1.0000 Uiso R
H92 H 0.8245 0.4133 0.2879 0.0537 1.0000 Uiso R
H93 H 0.9115 0.3832 0.3398 0.0535 1.0000 Uiso R
H101 H 0.8461 0.7039 0.4337 0.0562 1.0000 Uiso R
H102 H 0.9271 0.6234 0.3866 0.0562 1.0000 Uiso R
H103 H 0.9001 0.5376 0.4411 0.0559 1.0000 Uiso R
H111 H 0.5315 0.8171 0.4760 0.0571 1.0000 Uiso R
H112 H 0.6631 0.6973 0.4946 0.0559 1.0000 Uiso R
H113 H 0.4973 0.6810 0.5099 0.0563 1.0000 Uiso R
H123 H 0.1795 0.6223 0.4360 0.0556 1.0000 Uiso R
H122 H 0.2488 0.7635 0.4487 0.0533 1.0000 Uiso R
H121 H 0.2728 0.6197 0.4851 0.0525 1.0000 Uiso R
H131 H 0.2075 0.4404 0.3880 0.0455 1.0000 Uiso R
H132 H 0.1951 0.5688 0.3423 0.0428 1.0000 Uiso R
H133 H 0.2785 0.4076 0.3284 0.0436 1.0000 Uiso R
H141 H 0.5766 0.5410 0.2286 0.0319 1.0000 Uiso R
H142 H 0.4024 0.5426 0.2497 0.0307 1.0000 Uiso R
H151 H 0.5754 0.3067 0.1925 0.0296 1.0000 Uiso R
H161 H 0.3355 0.2479 0.2422 0.0363 1.0000 Uiso R
H162 H 0.3443 0.2258 0.1792 0.0377 1.0000 Uiso R
H171 H 0.1700 0.4756 0.2278 0.0409 1.0000 Uiso R
H172 H 0.0987 0.3425 0.2034 0.0404 1.0000 Uiso R
H181 H 0.0928 0.5618 0.1424 0.0403 1.0000 Uiso R
H182 H 0.1947 0.4210 0.1171 0.0409 1.0000 Uiso R
H191 H 0.3205 0.6498 0.1585 0.0316 1.0000 Uiso R
H201 H 0.4807 0.3944 0.1118 0.0316 1.0000 Uiso R
H211 H 0.6223 0.6240 0.1474 0.0356 1.0000 Uiso R
H212 H 0.7161 0.4755 0.1249 0.0358 1.0000 Uiso R
H221 H 0.7120 0.6783 0.0580 0.0474 1.0000 Uiso R
H222 H 0.6271 0.5556 0.0377 0.0472 1.0000 Uiso R
H231 H 0.4705 0.8128 0.0839 0.0478 1.0000 Uiso R
H232 H 0.4712 0.7781 0.0220 0.0488 1.0000 Uiso R
H241 H 0.2310 0.7265 0.0728 0.0434 1.0000 Uiso R
H242 H 0.3249 0.5807 0.0488 0.0433 1.0000 Uiso R
H391 H 0.4275 0.9975 0.2934 0.0471 1.0000 Uiso R
H392 H 0.3460 0.8941 0.2630 0.0472 1.0000 Uiso R
H393 H 0.4232 0.8355 0.3169 0.0469 1.0000 Uiso R
H401 H 0.3492 1.0654 0.4386 0.0516 1.0000 Uiso R
H402 H 0.3957 1.1530 0.3839 0.0523 1.0000 Uiso R
H403 H 0.4417 0.9872 0.3921 0.0502 1.0000 Uiso R
H411 H -0.0095 1.2668 0.4529 0.0513 1.0000 Uiso R
H412 H 0.1607 1.2113 0.4606 0.0505 1.0000 Uiso R
H413 H 0.0303 1.1224 0.4906 0.0503 1.0000 Uiso R
H423 H -0.3128 1.0742 0.4094 0.0554 1.0000 Uiso R
H422 H -0.2482 1.2142 0.4205 0.0537 1.0000 Uiso R
H421 H -0.2313 1.0819 0.4605 0.0528 1.0000 Uiso R
H431 H -0.2744 0.8852 0.3591 0.0421 1.0000 Uiso R
H432 H -0.2870 1.0187 0.3158 0.0412 1.0000 Uiso R
H433 H -0.1966 0.8698 0.2979 0.0413 1.0000 Uiso R
H441 H 0.1029 1.0359 0.2061 0.0310 1.0000 Uiso R
H442 H -0.0730 1.0473 0.2271 0.0296 1.0000 Uiso R
H451 H 0.0812 0.8278 0.1590 0.0289 1.0000 Uiso R
H461 H -0.1578 0.7655 0.2076 0.0369 1.0000 Uiso R
H462 H -0.1570 0.7627 0.1440 0.0361 1.0000 Uiso R
H471 H -0.3111 0.9954 0.2040 0.0397 1.0000 Uiso R
H472 H -0.3986 0.8864 0.1772 0.0418 1.0000 Uiso R
H481 H -0.3972 1.1116 0.1186 0.0374 1.0000 Uiso R
H482 H -0.3086 0.9721 0.0904 0.0370 1.0000 Uiso R
H491 H -0.1635 1.1816 0.1372 0.0321 1.0000 Uiso R
H501 H -0.0121 0.9412 0.0809 0.0307 1.0000 Uiso R
H511 H 0.1306 1.1564 0.1272 0.0359 1.0000 Uiso R
H512 H 0.2260 1.0172 0.0992 0.0369 1.0000 Uiso R
H521 H 0.2216 1.2278 0.0377 0.0475 1.0000 Uiso R
H522 H 0.1356 1.1100 0.0155 0.0453 1.0000 Uiso R
H531 H -0.0204 1.3613 0.0654 0.0483 1.0000 Uiso R
H532 H -0.0219 1.3374 0.0044 0.0490 1.0000 Uiso R
H541 H -0.2573 1.2803 0.0540 0.0409 1.0000 Uiso R
H542 H -0.1667 1.1399 0.0254 0.0410 1.0000 Uiso R

loop_
_atom_site_aniso_label
_atom_site_aniso_U_11
_atom_site_aniso_U_22
_atom_site_aniso_U_33
_atom_site_aniso_U_23
_atom_site_aniso_U_13
_atom_site_aniso_U_12
O1 0.0529(8) 0.0292(7) 0.0366(7) -0.0010(5) -0.0112(5) 0.0023(5)
C2 0.0227(8) 0.0288(9) 0.0262(8) -0.0012(6) -0.0002(6) -0.0022(6)
C3 0.0243(8) 0.0259(8) 0.0209(8) 0.0044(6) -0.0023(6) -0.0034(6)
C4 0.0214(8) 0.0301(8) 0.0250(8) 0.0041(6) 0.0001(6) -0.0025(6)
C5 0.0228(8) 0.0305(8) 0.0249(8) 0.0053(6) -0.0048(6) -0.0070(6)
C6 0.0280(8) 0.0266(8) 0.0207(8) 0.0031(6) -0.0032(6) -0.0041(6)
C7 0.0223(8) 0.0292(8) 0.0224(8) 0.0043(6) -0.0008(6) -0.0040(6)
C8 0.0216(8) 0.0263(8) 0.0217(8) 0.0037(6) -0.0023(6) -0.0038(6)
C9 0.0253(8) 0.0468(10) 0.0332(9) -0.0036(7) 0.0030(7) -0.0049(7)
C10 0.0236(8) 0.0465(10) 0.0358(9) -0.0003(8) -0.0061(7) -0.0068(7)
C11 0.0345(9) 0.0417(10) 0.0306(9) -0.0064(7) -0.0065(7) -0.0054(7)
C12 0.0273(8) 0.0450(10) 0.0287(9) -0.0054(7) 0.0031(7) -0.0040(7)
C13 0.0221(8) 0.0379(9) 0.0278(8) 0.0007(7) -0.0029(6) -0.0081(7)
C14 0.0279(8) 0.0260(8) 0.0237(8) -0.0024(6) -0.0017(6) -0.0058(6)
C15 0.0269(8) 0.0245(8) 0.0258(8) -0.0048(6) -0.0017(6) -0.0010(6)
C16 0.0343(9) 0.0270(8) 0.0333(9) -0.0059(6) -0.0020(7) -0.0082(7)
C17 0.0292(9) 0.0337(9) 0.0431(10) -0.0101(7) 0.0000(7) -0.0100(7)
C18 0.0290(9) 0.0327(9) 0.0425(10) -0.0103(7) -0.0087(7) -0.0043(7)
C19 0.0306(8) 0.0276(8) 0.0254(8) -0.0081(6) -0.0055(6) -0.0039(7)
C20 0.0314(9) 0.0276(8) 0.0214(8) -0.0085(6) -0.0013(6) -0.0056(7)
C21 0.0300(8) 0.0351(9) 0.0262(8) -0.0053(7) 0.0011(6) -0.0056(7)
C22 0.0474(11) 0.0451(10) 0.0271(9) -0.0038(7) 0.0050(7) -0.0123(8)
C23 0.0555(11) 0.0417(10) 0.0251(9) 0.0050(7) -0.0050(8) -0.0081(8)
C24 0.0448(10) 0.0366(9) 0.0290(9) -0.0055(7) -0.0121(7) -0.0007(8)
O31 0.0479(7) 0.0276(6) 0.0331(6) -0.0039(5) -0.0113(5) 0.0031(5)
C32 0.0211(7) 0.0272(8) 0.0262(8) -0.0021(6) -0.0030(6) -0.0031(6)
C33 0.0244(8) 0.0225(8) 0.0215(8) 0.0044(6) -0.0039(6) -0.0022(6)
C34 0.0216(8) 0.0263(8) 0.0240(8) 0.0036(6) -0.0026(6) -0.0045(6)
C35 0.0224(8) 0.0273(8) 0.0226(8) 0.0038(6) -0.0044(6) -0.0047(6)
C36 0.0266(8) 0.0266(8) 0.0202(8) 0.0026(6) -0.0027(6) -0.0050(6)
C37 0.0215(8) 0.0281(8) 0.0238(8) 0.0027(6) -0.0016(6) -0.0032(6)
C38 0.0214(8) 0.0248(8) 0.0235(8) 0.0042(6) -0.0057(6) -0.0035(6)
C39 0.0244(8) 0.0387(9) 0.0291(9) -0.0021(7) 0.0009(6) -0.0037(7)
C40 0.0230(8) 0.0433(10) 0.0329(9) -0.0030(7) -0.0066(6) -0.0078(7)
C41 0.0299(8) 0.0411(9) 0.0275(9) -0.0055(7) -0.0014(7) -0.0079(7)
C42 0.0235(8) 0.0476(10) 0.0306(9) -0.0074(7) 0.0012(7) -0.0037(7)
C43 0.0204(8) 0.0314(8) 0.0308(8) -0.0005(6) -0.0059(6) -0.0036(6)
C44 0.0271(8) 0.0242(8) 0.0234(8) -0.0019(6) -0.0040(6) -0.0051(6)
C45 0.0260(8) 0.0243(8) 0.0253(8) -0.0048(6) -0.0050(6) -0.0026(6)
C46 0.0323(9) 0.0298(8) 0.0312(9) -0.0026(7) -0.0049(7) -0.0086(7)
C47 0.0279(8) 0.0376(9) 0.0355(9) -0.0067(7) -0.0024(7) -0.0094(7)
C48 0.0264(8) 0.0366(9) 0.0351(9) -0.0098(7) -0.0079(7) -0.0004(7)
C49 0.0325(9) 0.0285(8) 0.0237(8) -0.0073(6) -0.0064(6) -0.0023(7)
C50 0.0278(8) 0.0278(8) 0.0222(8) -0.0068(6) -0.0035(6) -0.0045(6)
C51 0.0311(9) 0.0357(9) 0.0263(8) -0.0039(7) -0.0009(7) -0.0062(7)
C52 0.0478(10) 0.0451(10) 0.0254(9) -0.0026(7) 0.0029(7) -0.0170(8)
C53 0.0589(12) 0.0361(9) 0.0260(9) 0.0045(7) -0.0095(8) -0.0129(8)
C54 0.0434(10) 0.0329(9) 0.0314(9) -0.0041(7) -0.0136(7) -0.0033(7)

loop_
_atom_type_symbol
_atom_type_scat_dispersion_real
_atom_type_scat_dispersion_imag
_atom_type_scat_Cromer_Mann_a1
_atom_type_scat_Cromer_Mann_b1
_atom_type_scat_Cromer_Mann_a2
_atom_type_scat_Cromer_Mann_b2
_atom_type_scat_Cromer_Mann_a3
_atom_type_scat_Cromer_Mann_b3
_atom_type_scat_Cromer_Mann_a4
_atom_type_scat_Cromer_Mann_b4
_atom_type_scat_Cromer_Mann_c
_atom_type_scat_source
C 0.0181 0.0091 2.3100 20.8439 1.0200 10.2075 1.5886 0.5687 0.8650 51.6512 0.2156 'International Tables Vol C 4.2.6.8 and 6.1.1.4'
H 0.0000 0.0000 0.4930 10.5109 0.3229 26.1257 0.1402 3.1424 0.0408 57.7998 0.0030 'International Tables Vol C 4.2.6.8 and 6.1.1.4'
O 0.0492 0.0322 3.0485 13.2771 2.2868 5.7011 1.5463 0.3239 0.8670 32.9089 0.2508 'International Tables Vol C 4.2.6.8 and 6.1.1.4'

loop_
_geom_angle_atom_site_label_1
_geom_angle_atom_site_label_2
_geom_angle_atom_site_label_3
_geom_angle
_geom_angle_publ_flag
O1 C2 C3 120.75(14) yes
O1 C2 C14 121.99(14) yes
C3 C2 C14 117.21(12) yes
C2 C3 C4 119.77(13) yes
C2 C3 C8 118.98(14) yes
C4 C3 C8 121.25(15) yes
C3 C4 C5 119.19(14) yes
C3 C4 C9 120.21(15) yes
C5 C4 C9 120.60(14) yes
C4 C5 C6 119.95(14) yes
C4 C5 C10 119.89(14) yes
C6 C5 C10 120.16(15) yes
C5 C6 C7 120.35(15) yes
C5 C6 C11 119.88(14) yes
C7 C6 C11 119.77(14) yes
C6 C7 C8 120.03(14) yes
C6 C7 C12 120.20(15) yes
C8 C7 C12 119.77(14) yes
C3 C8 C7 119.18(14) yes
C3 C8 C13 119.84(14) yes
C7 C8 C13 120.98(13) yes
C4 C9 H91 112.0 no
C4 C9 H92 111.6 no
H91 C9 H92 106.0 no
C4 C9 H93 111.8 no
H91 C9 H93 108.0 no
H92 C9 H93 107.2 no
C5 C10 H101 112.2 no
C5 C10 H102 110.7 no
H101 C10 H102 103.8 no
C5 C10 H103 114.0 no
H101 C10 H103 108.5 no
H102 C10 H103 107.0 no
C6 C11 H111 114.4 no
C6 C11 H112 111.9 no
H111 C11 H112 110.7 no
C6 C11 H113 111.0 no
H111 C11 H113 103.8 no
H112 C11 H113 104.3 no
C7 C12 H123 112.0 no
C7 C12 H122 114.2 no
H123 C12 H122 109.2 no
C7 C12 H121 109.3 no
H123 C12 H121 105.5 no
H122 C12 H121 106.2 no
C8 C13 H131 108.4 no
C8 C13 H132 112.0 no
H131 C13 H132 106.8 no
C8 C13 H133 112.1 no
H131 C13 H133 108.1 no
H132 C13 H133 109.2 no
C2 C14 C15 113.99(12) yes
C2 C14 H141 106.7 no
C15 C14 H141 108.9 no
C2 C14 H142 108.2 no
C15 C14 H142 112.3 no
H141 C14 H142 106.3 no
C14 C15 C16 111.60(12) yes
C14 C15 C20 113.45(12) yes
C16 C15 C20 109.77(13) yes
C14 C15 H151 106.5 no
C16 C15 H151 108.7 no
C20 C15 H151 106.5 no
C15 C16 C17 112.79(13) yes
C15 C16 H161 110.6 no
C17 C16 H161 109.5 no
C15 C16 H162 108.1 no
C17 C16 H162 107.4 no
H161 C16 H162 108.2 no
C16 C17 C18 111.18(13) yes
C16 C17 H171 110.4 no
C18 C17 H171 107.8 no
C16 C17 H172 108.6 no
C18 C17 H172 108.3 no
H171 C17 H172 110.5 no
C17 C18 C19 112.67(14) yes
C17 C18 H181 110.0 no
C19 C18 H181 108.3 no
C17 C18 H182 108.2 no
C19 C18 H182 106.1 no
H181 C18 H182 111.5 no
C18 C19 C20 110.38(13) yes
C18 C19 C24 111.10(13) yes
C20 C19 C24 110.73(13) yes
C18 C19 H191 107.8 no
C20 C19 H191 108.7 no
C24 C19 H191 108.1 no
C15 C20 C19 112.67(12) yes
C15 C20 C21 113.35(13) yes
C19 C20 C21 111.10(13) yes
C15 C20 H201 105.9 no
C19 C20 H201 106.2 no
C21 C20 H201 107.1 no
C20 C21 C22 112.48(14) yes
C20 C21 H211 109.1 no
C22 C21 H211 107.3 no
C20 C21 H212 108.6 no
C22 C21 H212 110.0 no
H211 C21 H212 109.3 no
C21 C22 C23 110.51(14) yes
C21 C22 H221 108.8 no
C23 C22 H221 111.1 no
C21 C22 H222 111.3 no
C23 C22 H222 107.8 no
H221 C22 H222 107.3 no
C22 C23 C24 111.12(15) yes
C22 C23 H231 108.5 no
C24 C23 H231 109.3 no
C22 C23 H232 109.0 no
C24 C23 H232 110.1 no
H231 C23 H232 108.8 no
C19 C24 C23 112.77(14) yes
C19 C24 H241 108.6 no
C23 C24 H241 111.0 no
C19 C24 H242 107.6 no
C23 C24 H242 109.7 no
H241 C24 H242 106.9 no
O31 C32 C33 122.09(13) yes
O31 C32 C44 122.25(14) yes
C33 C32 C44 115.60(12) yes
C32 C33 C34 119.82(13) yes
C32 C33 C38 118.51(13) yes
C34 C33 C38 121.63(14) yes
C33 C34 C35 118.75(14) yes
C33 C34 C39 120.34(14) yes
C35 C34 C39 120.91(14) yes
C34 C35 C36 120.37(14) yes
C34 C35 C40 118.97(14) yes
C36 C35 C40 120.66(14) yes
C35 C36 C37 119.99(14) yes
C35 C36 C41 120.65(14) yes
C37 C36 C41 119.35(14) yes
C36 C37 C38 120.18(14) yes
C36 C37 C42 120.36(14) yes
C38 C37 C42 119.45(14) yes
C33 C38 C37 118.91(14) yes
C33 C38 C43 120.02(14) yes
C37 C38 C43 121.07(14) yes
C34 C39 H391 111.5 no
C34 C39 H392 111.4 no
H391 C39 H392 107.3 no
C34 C39 H393 111.7 no
H391 C39 H393 106.9 no
H392 C39 H393 107.9 no
C35 C40 H401 109.2 no
C35 C40 H402 112.8 no
H401 C40 H402 108.8 no
C35 C40 H403 113.1 no
H401 C40 H403 104.6 no
H402 C40 H403 108.0 no
C36 C41 H411 109.9 no
C36 C41 H412 113.0 no
H411 C41 H412 102.4 no
C36 C41 H413 113.8 no
H411 C41 H413 107.7 no
H412 C41 H413 109.2 no
C37 C42 H423 114.3 no
C37 C42 H422 111.9 no
H423 C42 H422 106.3 no
C37 C42 H421 115.2 no
H423 C42 H421 107.0 no
H422 C42 H421 101.0 no
C38 C43 H431 108.8 no
C38 C43 H432 111.6 no
H431 C43 H432 107.6 no
C38 C43 H433 110.5 no
H431 C43 H433 109.8 no
H432 C43 H433 108.5 no
C32 C44 C45 114.32(12) yes
C32 C44 H441 103.2 no
C45 C44 H441 109.7 no
C32 C44 H442 108.9 no
C45 C44 H442 113.3 no
H441 C44 H442 106.7 no
C44 C45 C46 111.61(12) yes
C44 C45 C50 114.70(12) yes
C46 C45 C50 109.46(12) yes
C44 C45 H451 105.5 no
C46 C45 H451 108.3 no
C50 C45 H451 106.9 no
C45 C46 C47 112.46(13) yes
C45 C46 H461 110.3 no
C47 C46 H461 108.9 no
C45 C46 H462 109.7 no
C47 C46 H462 107.4 no
H461 C46 H462 108.0 no
C46 C47 C48 110.62(13) yes
C46 C47 H471 108.1 no
C48 C47 H471 112.0 no
C46 C47 H472 111.5 no
C48 C47 H472 109.5 no
H471 C47 H472 105.0 no
C47 C48 C49 112.33(13) yes
C47 C48 H481 112.0 no
C49 C48 H481 107.4 no
C47 C48 H482 106.7 no
C49 C48 H482 109.8 no
H481 C48 H482 108.6 no
C48 C49 C50 110.96(13) yes
C48 C49 C54 111.08(13) yes
C50 C49 C54 110.26(13) yes
C48 C49 H491 107.9 no
C50 C49 H491 106.6 no
C54 C49 H491 109.9 no
C45 C50 C49 113.43(12) yes
C45 C50 C51 113.09(12) yes
C49 C50 C51 110.63(13) yes
C45 C50 H501 106.1 no
C49 C50 H501 105.9 no
C51 C50 H501 107.2 no
C50 C51 C52 111.62(14) yes
C50 C51 H511 108.2 no
C52 C51 H511 108.5 no
C50 C51 H512 110.1 no
C52 C51 H512 109.3 no
H511 C51 H512 109.0 no
C51 C52 C53 111.16(14) yes
C51 C52 H521 109.0 no
C53 C52 H521 112.3 no
C51 C52 H522 108.0 no
C53 C52 H522 108.8 no
H521 C52 H522 107.4 no
C52 C53 C54 111.20(14) yes
C52 C53 H531 109.3 no
C54 C53 H531 109.6 no
C52 C53 H532 110.1 no
C54 C53 H532 109.2 no
H531 C53 H532 107.3 no
C49 C54 C53 112.79(14) yes
C49 C54 H541 107.6 no
C53 C54 H541 110.2 no
C49 C54 H542 107.6 no
C53 C54 H542 109.7 no
H541 C54 H542 108.7 no

loop_
_geom_bond_atom_site_label_1
_geom_bond_atom_site_label_2
_geom_bond_distance
_geom_bond_publ_flag
O1 C2 1.2111(19) yes
C2 C3 1.504(2) yes
C2 C14 1.506(2) yes
C3 C4 1.399(2) yes
C3 C8 1.401(2) yes
C4 C5 1.399(2) yes
C4 C9 1.516(2) yes
C5 C6 1.405(2) yes
C5 C10 1.509(2) yes
C6 C7 1.398(2) yes
C6 C11 1.515(2) yes
C7 C8 1.400(2) yes
C7 C12 1.511(2) yes
C8 C13 1.509(2) yes
C9 H91 0.946 no
C9 H92 0.970 no
C9 H93 0.943 no
C10 H101 0.955 no
C10 H102 0.953 no
C10 H103 0.924 no
C11 H111 0.941 no
C11 H112 0.934 no
C11 H113 0.941 no
C12 H123 0.967 no
C12 H122 0.955 no
C12 H121 0.949 no
C13 H131 0.961 no
C13 H132 0.970 no
C13 H133 0.992 no
C14 C15 1.536(2) yes
C14 H141 0.965 no
C14 H142 0.976 no
C15 C16 1.534(2) yes
C15 C20 1.541(2) yes
C15 H151 0.984 no
C16 C17 1.527(2) yes
C16 H161 0.978 no
C16 H162 0.978 no
C17 C18 1.519(3) yes
C17 H171 0.988 no
C17 H172 0.993 no
C18 C19 1.530(2) yes
C18 H181 0.977 no
C18 H182 0.959 no
C19 C20 1.531(2) yes
C19 C24 1.529(2) yes
C19 H191 0.991 no
C20 C21 1.528(2) yes
C20 H201 0.975 no
C21 C22 1.522(2) yes
C21 H211 0.974 no
C21 H212 0.988 no
C22 C23 1.521(3) yes
C22 H221 0.973 no
C22 H222 0.977 no
C23 C24 1.522(3) yes
C23 H231 0.981 no
C23 H232 0.980 no
C24 H241 1.000 no
C24 H242 0.985 no
O31 C32 1.2135(19) yes
C32 C33 1.505(2) yes
C32 C44 1.514(2) yes
C33 C34 1.399(2) yes
C33 C38 1.400(2) yes
C34 C35 1.398(2) yes
C34 C39 1.516(2) yes
C35 C36 1.402(2) yes
C35 C40 1.516(2) yes
C36 C37 1.402(2) yes
C36 C41 1.512(2) yes
C37 C38 1.398(2) yes
C37 C42 1.510(2) yes
C38 C43 1.512(2) yes
C39 H391 0.948 no
C39 H392 0.972 no
C39 H393 0.970 no
C40 H401 0.980 no
C40 H402 0.931 no
C40 H403 0.936 no
C41 H411 0.977 no
C41 H412 0.976 no
C41 H413 0.955 no
C42 H423 0.935 no
C42 H422 0.970 no
C42 H421 0.961 no
C43 H431 0.982 no
C43 H432 0.931 no
C43 H433 0.983 no
C44 C45 1.527(2) yes
C44 H441 0.961 no
C44 H442 0.984 no
C45 C46 1.537(2) yes
C45 C50 1.545(2) yes
C45 H451 0.973 no
C46 C47 1.526(2) yes
C46 H461 0.984 no
C46 H462 0.966 no
C47 C48 1.522(2) yes
C47 H471 0.983 no
C47 H472 0.990 no
C48 C49 1.526(2) yes
C48 H481 0.978 no
C48 H482 0.965 no
C49 C50 1.533(2) yes
C49 C54 1.527(2) yes
C49 H491 0.970 no
C50 C51 1.534(2) yes
C50 H501 0.997 no
C51 C52 1.526(2) yes
C51 H511 0.982 no
C51 H512 0.977 no
C52 C53 1.520(3) yes
C52 H521 0.962 no
C52 H522 0.975 no
C53 C54 1.520(3) yes
C53 H531 0.961 no
C53 H532 0.963 no
C54 H541 0.987 no
C54 H542 0.976 no

loop_
_geom_hbond_atom_site_label_D
_geom_hbond_atom_site_label_H
_geom_hbond_atom_site_label_A
_geom_hbond_site_symmetry_A
_geom_hbond_angle_DHA
_geom_hbond_distance_DH
_geom_hbond_distance_HA
_geom_hbond_distance_DA
_geom_hbond_publ_flag
C17 H171 O31 . 152 0.99 2.56 3.466(2) yes
C43 H432 O1 1_465 167 0.93 2.33 3.246(2) yes

loop_
_oxford_twin_element_scale_factors
0.891(2)
0.109(2)
